data_4028909
loop_
_publ_author_name
'Fleming, Fraser F.'
'Liu, Wang'
'Ghosh, Somraj'
'Steward, Omar W.'

_publ_section_title
;
 Metalated Nitriles:&#x00A0; Internal 1,2-Asymmetric Induction
;
_journal_issue 7
_journal_name_full 'The Journal of Organic Chemistry'
_journal_page_first 2803
_journal_page_last 2810
_journal_paper_doi 10.1021/jo702681e
_journal_volume 73
_journal_year 2008
_chemical_formula_sum 'C19 H22 N S'
_chemical_formula_weight 296.44
_chemical_name_systematic
; 
 (2R*, 3S*)-2,3-Diphenyl-2-phenylsulfanyl-butyronitrile 
;
_space_group_IT_number 2
_symmetry_cell_setting triclinic
_symmetry_space_group_name_Hall '-P 1'
_symmetry_space_group_name_H-M 'P -1'
_atom_sites_solution_hydrogens geom
_atom_sites_solution_primary direct
_atom_sites_solution_secondary difmap
_audit_creation_method SHELXL-97
_cell_angle_alpha 89.959(2)
_cell_angle_beta 90.034(2)
_cell_angle_gamma 89.989(2)
_cell_formula_units_Z 5
_cell_length_a 9.4268(3)
_cell_length_b 12.7366(4)
_cell_length_c 15.5699(5)
_cell_measurement_temperature 296(2)
_cell_volume 1869.41(10)
_computing_structure_refinement 'SHELXL-97 (Sheldrick, 1997)'
_computing_structure_solution 'SHELXS-97 (Sheldrick, 1990)'
_diffrn_ambient_temperature 296(2)
_diffrn_measured_fraction_theta_full 0.979
_diffrn_measured_fraction_theta_max 0.979
_diffrn_radiation_monochromator graphite
_diffrn_radiation_source 'fine-focus sealed tube'
_diffrn_radiation_type MoK\a
_diffrn_radiation_wavelength 0.71073
_diffrn_reflns_av_R_equivalents 0.0542
_diffrn_reflns_av_sigmaI/netI 0.0751
_diffrn_reflns_limit_h_max 13
_diffrn_reflns_limit_h_min -13
_diffrn_reflns_limit_k_max 18
_diffrn_reflns_limit_k_min -18
_diffrn_reflns_limit_l_max 22
_diffrn_reflns_limit_l_min -22
_diffrn_reflns_number 30604
_diffrn_reflns_theta_full 30.56
_diffrn_reflns_theta_max 30.56
_diffrn_reflns_theta_min 1.31
_exptl_absorpt_coefficient_mu 0.210
_exptl_crystal_colour colorless
_exptl_crystal_density_diffrn 1.317
_exptl_crystal_density_method 'not measured'
_exptl_crystal_description needle
_exptl_crystal_F_000 795
_exptl_crystal_size_max 0.47
_exptl_crystal_size_mid 0.03
_exptl_crystal_size_min 0.05
_refine_diff_density_max 2.215
_refine_diff_density_min -0.884
_refine_diff_density_rms 0.161
_refine_ls_extinction_method none
_refine_ls_goodness_of_fit_ref 1.865
_refine_ls_hydrogen_treatment mixed
_refine_ls_matrix_type full
_refine_ls_number_parameters 415
_refine_ls_number_reflns 11230
_refine_ls_number_restraints 0
_refine_ls_restrained_S_all 1.865
_refine_ls_R_factor_all 0.3316
_refine_ls_R_factor_gt 0.2055
_refine_ls_shift/su_max 0.140
_refine_ls_shift/su_mean 0.032
_refine_ls_structure_factor_coef Fsqd
_refine_ls_weighting_details 'calc w=1/[\s^2^(Fo^2^)+(0.2000P)^2^+0.0000P] where P=(Fo^2^+2Fc^2^)/3'
_refine_ls_weighting_scheme calc
_refine_ls_wR_factor_gt 0.5264
_refine_ls_wR_factor_ref 0.5918
_reflns_number_gt 4373
_reflns_number_total 11230
_reflns_threshold_expression >2sigma(I)
_cod_data_source_file jo702681esup1.cif
_cod_data_source_block matrix_0m
_cod_depositor_comments
;
The following automatic conversions were performed:

'_symmetry_cell_setting' value 'Triclinic' changed to 'triclinic'
according to /home/saulius/struct/CIF-dictionaries/cif_core.dic
dictionary named 'cif_core.dic' version 2.4.2 from 2011-04-26.

Automatic conversion script
Id: cif_fix_values 1891 2012-01-12 08:04:46Z andrius 
;
_cod_original_cell_volume 1869.40(10)
_cod_original_sg_symbol_H-M `P(1)`
_cod_database_code 4028909

loop_
_symmetry_equiv_pos_as_xyz
'x, y, z'
'-x, -y, -z'

loop_
_atom_site_label
_atom_site_type_symbol
_atom_site_fract_x
_atom_site_fract_y
_atom_site_fract_z
_atom_site_U_iso_or_equiv
_atom_site_adp_type
_atom_site_occupancy
_atom_site_symmetry_multiplicity
_atom_site_calc_flag
_atom_site_refinement_flags
C1 C 0.777(2) 0.653(3) 0.5706(10) 0.252(15) Uani 1 1 d .
H1 H 0.8098 0.6742 0.6243 0.302 Uiso 1 1 calc R
C2 C 0.720(2) 0.1553(19) -0.0698(8) 0.207(10) Uani 1 1 d .
H2 H 0.6884 0.1783 -0.1231 0.248 Uiso 1 1 calc R
C3 C 0.828(2) 0.2095(10) 0.5313(7) 0.173(6) Uani 1 1 d .
H3 H 0.8550 0.2745 0.5530 0.208 Uiso 1 1 calc R
C4 C 0.825(2) 0.2068(11) -0.0284(7) 0.171(6) Uani 1 1 d .
H4 H 0.8558 0.2720 -0.0480 0.205 Uiso 1 1 calc R
C5 C 0.719(2) 0.145(2) 0.5706(9) 0.249(14) Uani 1 1 d .
H5 H 0.6868 0.1608 0.6256 0.298 Uiso 1 1 calc R
C6 C 0.6673(14) 0.077(2) -0.0351(8) 0.222(12) Uani 1 1 d .
H6 H 0.5871 0.0471 -0.0601 0.267 Uiso 1 1 calc R
C7 C 0.6705(16) 0.073(2) 0.5339(9) 0.197(10) Uani 1 1 d .
C8 C 0.7192(10) 0.0315(11) 0.0364(5) 0.135(4) Uani 1 1 d .
H8 H 0.6773 -0.0292 0.0579 0.162 Uiso 1 1 calc R
C9 C 0.8887(14) 0.1611(8) 0.0448(5) 0.138(4) Uani 1 1 d .
H9 H 0.9685 0.1909 0.0700 0.166 Uiso 1 1 calc R
C10 C 0.7197(10) 0.0279(10) 0.4634(5) 0.123(4) Uani 1 1 d .
H10 H 0.6770 -0.0326 0.4422 0.148 Uiso 1 1 calc R
C12 C 0.8910(13) 0.1633(7) 0.4550(5) 0.131(4) Uani 1 1 d .
H12 H 0.9685 0.1948 0.4284 0.158 Uiso 1 1 calc R
C13 C 0.4855(8) 0.2191(6) 0.2513(7) 0.101(3) Uani 1 1 d .
H13 H 0.4488 0.2869 0.2503 0.122 Uiso 1 1 calc R
C14 C 0.3929(8) 0.1388(7) 0.2527(5) 0.089(2) Uani 1 1 d .
H14 H 0.2955 0.1499 0.2548 0.106 Uiso 1 1 calc R
C15 C 0.8305(7) 0.0735(6) 0.0768(4) 0.0759(19) Uani 1 1 d .
C16 C 0.8331(7) 0.0706(6) 0.4221(4) 0.0709(17) Uani 1 1 d .
C17 C 0.6319(8) 0.2078(5) 0.2513(5) 0.0769(19) Uani 1 1 d .
H17 H 0.6910 0.2662 0.2514 0.092 Uiso 1 1 calc R
C18 C 0.4489(8) 0.0408(6) 0.2510(4) 0.0767(19) Uani 1 1 d .
H18 H 0.3882 -0.0167 0.2504 0.092 Uiso 1 1 calc R
N1 N 0.9921(6) 0.2623(4) 0.2502(4) 0.0801(16) Uani 1 1 d .
C19 C 0.9274(6) 0.1861(4) 0.2509(3) 0.0550(13) Uani 1 1 d .
C20 C 0.5934(7) 0.0240(5) 0.2503(4) 0.0663(16) Uani 1 1 d .
H20 H 0.6289 -0.0441 0.2491 0.080 Uiso 1 1 calc R
C21 C 0.6862(6) 0.1092(4) 0.2512(3) 0.0522(13) Uani 1 1 d .
C22 C 0.6670(19) 0.7081(11) -0.0282(7) 0.163(5) Uani 1 1 d .
H22 H 0.6311 0.7714 -0.0487 0.196 Uiso 1 1 calc R
C23 C 0.776(2) 0.6586(18) -0.0692(8) 0.194(9) Uani 1 1 d .
H23 H 0.8082 0.6829 -0.1222 0.232 Uiso 1 1 calc R
C24 C 0.8301(16) 0.572(2) 0.5353(9) 0.200(10) Uani 1 1 d .
H24 H 0.9064 0.5397 0.5622 0.240 Uiso 1 1 calc R
C25 C 0.673(2) 0.7095(10) 0.5297(7) 0.192(8) Uani 1 1 d .
H25 H 0.6448 0.7750 0.5502 0.231 Uiso 1 1 calc R
C26 C 0.8337(13) 0.5804(19) -0.0351(8) 0.203(10) Uani 1 1 d .
H26 H 0.9173 0.5548 -0.0588 0.243 Uiso 1 1 calc R
C28 C 0.7834(10) 0.5317(10) 0.4627(5) 0.119(3) Uani 1 1 d .
H28 H 0.8300 0.4741 0.4392 0.143 Uiso 1 1 calc R
C29 C 0.6119(14) 0.6618(8) 0.0440(5) 0.137(4) Uani 1 1 d .
H29 H 0.5345 0.6923 0.0713 0.165 Uiso 1 1 calc R
C30 C 0.6066(14) 0.6646(8) 0.4543(5) 0.129(4) Uani 1 1 d .
H30 H 0.5274 0.6952 0.4289 0.155 Uiso 1 1 calc R
C31 C 0.7786(11) 0.5302(12) 0.0362(5) 0.145(5) Uani 1 1 d .
H31 H 0.8182 0.4678 0.0560 0.174 Uiso 1 1 calc R
C32 C 1.0147(8) 0.7194(6) 0.2504(7) 0.102(3) Uani 1 1 d .
H32 H 1.0513 0.7872 0.2503 0.122 Uiso 1 1 calc R
C33 C 1.1067(8) 0.6395(7) 0.2510(5) 0.091(2) Uani 1 1 d .
H33 H 1.2042 0.6508 0.2515 0.109 Uiso 1 1 calc R
C34 C 0.6680(7) 0.5724(6) 0.4213(4) 0.0716(18) Uani 1 1 d .
C35 C 0.6680(7) 0.5728(6) 0.0758(4) 0.0749(19) Uani 1 1 d .
C36 C 0.8691(7) 0.7080(5) 0.2500(5) 0.0783(19) Uani 1 1 d .
H36 H 0.8099 0.7664 0.2494 0.094 Uiso 1 1 calc R
C37 C 1.0515(7) 0.5416(6) 0.2509(4) 0.0751(18) Uani 1 1 d .
H37 H 1.1125 0.4842 0.2513 0.090 Uiso 1 1 calc R
N2 N 0.5073(6) 0.7619(5) 0.2497(4) 0.0788(16) Uani 1 1 d .
C38 C 0.5727(6) 0.6860(4) 0.2505(3) 0.0547(13) Uani 1 1 d .
C39 C 0.8145(6) 0.6090(4) 0.2506(3) 0.0502(13) Uani 1 1 d .
C40 C 0.9056(7) 0.5244(5) 0.2502(4) 0.0678(16) Uani 1 1 d .
H40 H 0.8700 0.4564 0.2496 0.081 Uiso 1 1 calc R
S2 S 0.5958(3) 0.5100(2) 0.33714(18) 0.1240(11) Uani 1 1 d .
C41 C 0.5953(4) 0.5088(3) 0.16324(19) 0.0190(7) Uani 1 1 d .
H41A H 0.6308 0.4375 0.1680 0.023 Uiso 1 1 calc R
H41B H 0.4926 0.5073 0.1600 0.023 Uiso 1 1 calc R
C42 C 0.6552(6) 0.5887(4) 0.2513(3) 0.0534(13) Uani 1 1 d .
S1 S 0.9044(3) 0.0096(2) 0.33697(17) 0.1198(10) Uani 1 1 d .
C43 C 0.9039(4) 0.0099(3) 0.1629(2) 0.0219(7) Uani 1 1 d .
H43A H 1.0067 0.0092 0.1594 0.026 Uiso 1 1 calc R
H43B H 0.8695 -0.0616 0.1673 0.026 Uiso 1 1 calc R
C44 C 0.8439(6) 0.0885(4) 0.2513(3) 0.0532(13) Uani 1 1 d .

loop_
_atom_site_aniso_label
_atom_site_aniso_U_11
_atom_site_aniso_U_22
_atom_site_aniso_U_33
_atom_site_aniso_U_23
_atom_site_aniso_U_13
_atom_site_aniso_U_12
C1 0.19(2) 0.49(5) 0.081(10) 0.022(16) -0.046(11) -0.10(2)
C2 0.22(2) 0.33(3) 0.066(8) 0.013(11) -0.034(10) 0.105(18)
C3 0.31(2) 0.126(10) 0.085(7) -0.004(6) 0.031(9) 0.032(10)
C4 0.31(2) 0.140(11) 0.067(6) 0.018(6) -0.012(9) 0.050(11)
C5 0.21(2) 0.46(4) 0.078(10) 0.026(15) 0.041(11) 0.14(2)
C6 0.093(8) 0.50(4) 0.072(8) 0.014(12) -0.020(6) -0.080(14)
C7 0.109(10) 0.40(3) 0.081(9) 0.023(12) 0.025(8) -0.061(13)
C8 0.104(7) 0.236(13) 0.065(5) -0.017(6) -0.009(5) -0.066(8)
C9 0.241(13) 0.105(7) 0.068(5) 0.011(5) -0.037(6) -0.050(8)
C10 0.096(6) 0.203(11) 0.071(5) 0.027(6) -0.003(5) -0.040(7)
C12 0.232(12) 0.100(7) 0.062(5) 0.004(4) 0.041(6) -0.033(7)
C13 0.060(5) 0.068(5) 0.176(8) -0.001(5) 0.002(5) 0.012(3)
C14 0.064(5) 0.101(6) 0.100(5) -0.002(5) -0.002(4) 0.004(4)
C15 0.075(5) 0.094(5) 0.059(4) -0.001(3) -0.007(3) -0.003(4)
C16 0.078(5) 0.079(4) 0.055(3) 0.017(3) -0.005(3) -0.006(3)
C17 0.078(5) 0.045(3) 0.107(5) 0.008(3) 0.004(4) 0.000(3)
C18 0.074(5) 0.077(5) 0.079(4) 0.005(4) -0.005(3) -0.021(4)
N1 0.079(4) 0.065(3) 0.096(4) 0.004(3) 0.003(3) -0.013(3)
C19 0.056(3) 0.049(3) 0.060(3) 0.001(2) 0.000(2) -0.004(2)
C20 0.061(4) 0.058(4) 0.080(4) 0.006(3) 0.001(3) -0.008(3)
C21 0.064(4) 0.042(3) 0.051(3) 0.002(2) 0.001(2) 0.005(2)
C22 0.252(17) 0.165(12) 0.073(6) 0.032(7) 0.012(8) -0.033(11)
C23 0.198(17) 0.31(2) 0.070(7) 0.013(10) 0.019(9) -0.101(16)
C24 0.093(9) 0.42(3) 0.084(9) 0.022(12) -0.020(7) 0.043(12)
C25 0.38(2) 0.111(9) 0.086(7) -0.011(6) -0.025(10) -0.059(12)
C26 0.083(7) 0.45(3) 0.077(8) 0.031(11) 0.020(6) 0.059(12)
C28 0.099(7) 0.191(11) 0.067(5) 0.017(6) -0.009(5) 0.037(6)
C29 0.239(13) 0.101(7) 0.072(5) 0.010(5) 0.049(6) 0.048(8)
C30 0.223(12) 0.101(7) 0.063(5) 0.011(5) -0.029(6) 0.014(7)
C31 0.113(8) 0.259(14) 0.063(5) -0.024(7) 0.000(5) 0.079(8)
C32 0.067(5) 0.073(5) 0.166(8) 0.006(5) -0.004(5) -0.011(4)
C33 0.068(5) 0.101(6) 0.103(5) -0.002(5) 0.004(4) -0.009(4)
C34 0.080(5) 0.081(5) 0.054(3) 0.019(3) 0.005(3) 0.000(3)
C35 0.066(4) 0.097(5) 0.062(4) -0.007(4) 0.005(3) 0.000(4)
C36 0.070(4) 0.047(3) 0.118(6) 0.002(3) -0.002(4) -0.001(3)
C37 0.070(5) 0.074(4) 0.081(4) 0.005(3) 0.001(3) 0.022(3)
N2 0.074(4) 0.066(4) 0.097(4) 0.007(3) -0.001(3) 0.013(3)
C38 0.060(3) 0.050(3) 0.055(3) 0.001(2) -0.001(2) 0.005(3)
C39 0.059(3) 0.044(3) 0.048(3) 0.002(2) -0.003(2) -0.002(2)
C40 0.066(4) 0.057(4) 0.080(4) 0.004(3) 0.004(3) 0.011(3)
S2 0.148(3) 0.110(2) 0.1140(19) 0.0199(15) 0.0082(16) -0.0078(16)
C41 0.0222(17) 0.0215(16) 0.0131(14) -0.0026(11) -0.0077(12) -0.0010(12)
C42 0.057(3) 0.044(3) 0.059(3) 0.001(2) 0.002(2) -0.001(2)
S1 0.149(2) 0.1010(19) 0.1093(18) 0.0175(14) -0.0020(16) -0.0019(15)
C43 0.0245(18) 0.0261(17) 0.0152(14) -0.0016(12) 0.0025(12) 0.0024(13)
C44 0.057(3) 0.045(3) 0.057(3) 0.001(2) 0.000(2) 0.001(2)

loop_
_atom_type_symbol
_atom_type_description
_atom_type_scat_dispersion_real
_atom_type_scat_dispersion_imag
_atom_type_scat_source
C C 0.0033 0.0016 'International Tables Vol C Tables 4.2.6.8 and 6.1.1.4'
H H 0.0000 0.0000 'International Tables Vol C Tables 4.2.6.8 and 6.1.1.4'
N N 0.0061 0.0033 'International Tables Vol C Tables 4.2.6.8 and 6.1.1.4'
S S 0.1246 0.1234 'International Tables Vol C Tables 4.2.6.8 and 6.1.1.4'

loop_
_geom_angle_atom_site_label_1
_geom_angle_atom_site_label_2
_geom_angle_atom_site_label_3
_geom_angle
C24 C1 C25 120.3(16)
C6 C2 C4 118.6(13)
C12 C3 C5 113.9(14)
C2 C4 C9 119.6(14)
C7 C5 C3 120.8(14)
C2 C6 C8 123.8(15)
C5 C7 C10 127.4(17)
C15 C8 C6 120.3(12)
C15 C9 C4 118.1(11)
C7 C10 C16 119.6(12)
C16 C12 C3 118.7(10)
C14 C13 C17 124.5(7)
C13 C14 C18 116.6(7)
C9 C15 C8 118.7(9)
C9 C15 C43 121.3(7)
C8 C15 C43 119.8(8)
C10 C16 C12 118.2(8)
C10 C16 S1 120.2(7)
C12 C16 S1 121.6(6)
C21 C17 C13 118.2(6)
C14 C18 C20 121.9(6)
N1 C19 C44 179.7(7)
C18 C20 C21 120.0(6)
C17 C21 C20 118.9(6)
C17 C21 C44 122.2(5)
C20 C21 C44 118.9(5)
C23 C22 C29 118.1(14)
C26 C23 C22 119.6(12)
C1 C24 C28 124.1(17)
C1 C25 C30 118.4(15)
C23 C26 C31 123.2(14)
C24 C28 C34 121.4(12)
C35 C29 C22 120.9(11)
C34 C30 C25 116.8(12)
C35 C31 C26 118.6(13)
C33 C32 C36 124.4(7)
C32 C33 C37 116.9(7)
C28 C34 C30 118.1(8)
C28 C34 S2 120.8(7)
C30 C34 S2 121.0(6)
C31 C35 C29 118.9(9)
C31 C35 C41 119.0(8)
C29 C35 C41 122.1(6)
C39 C36 C32 118.3(6)
C33 C37 C40 121.7(7)
N2 C38 C42 179.6(7)
C36 C39 C40 119.2(6)
C36 C39 C42 122.0(5)
C40 C39 C42 118.8(5)
C39 C40 C37 119.6(6)
C34 S2 C42 101.2(3)
C35 C41 C42 102.1(3)
C38 C42 C39 112.4(4)
C38 C42 S2 108.5(4)
C39 C42 S2 114.5(4)
C38 C42 C41 107.9(4)
C39 C42 C41 113.6(4)
S2 C42 C41 99.0(3)
C16 S1 C44 101.8(3)
C15 C43 C44 102.1(3)
C19 C44 C21 112.3(5)
C19 C44 S1 108.1(4)
C21 C44 S1 114.7(4)
C19 C44 C43 107.4(4)
C21 C44 C43 114.1(4)
S1 C44 C43 99.2(3)

loop_
_geom_bond_atom_site_label_1
_geom_bond_atom_site_label_2
_geom_bond_distance
C1 C24 1.27(3)
C1 C25 1.38(3)
C2 C6 1.24(3)
C2 C4 1.35(2)
C3 C12 1.455(15)
C3 C5 1.45(3)
C4 C9 1.411(16)
C5 C7 1.17(3)
C6 C8 1.344(18)
C7 C10 1.323(19)
C8 C15 1.335(10)
C9 C15 1.339(11)
C10 C16 1.361(10)
C12 C16 1.398(11)
C13 C14 1.345(11)
C13 C17 1.387(10)
C14 C18 1.355(10)
C15 C43 1.711(8)
C16 S1 1.678(7)
C17 C21 1.356(8)
C18 C20 1.378(9)
N1 C19 1.146(7)
C19 C44 1.472(7)
C20 C21 1.394(8)
C21 C44 1.509(8)
C22 C23 1.37(2)
C22 C29 1.372(14)
C23 C26 1.25(2)
C24 C28 1.318(18)
C25 C30 1.446(16)
C26 C31 1.381(18)
C28 C34 1.366(11)
C29 C35 1.344(11)
C30 C34 1.408(12)
C31 C35 1.328(11)
C32 C33 1.337(11)
C32 C36 1.380(10)
C33 C37 1.351(10)
C34 S2 1.677(7)
C35 C41 1.729(7)
C36 C39 1.362(8)
C37 C40 1.393(9)
N2 C38 1.146(7)
C38 C42 1.463(8)
C39 C40 1.377(8)
C39 C42 1.523(8)
S2 C42 1.762(6)
C41 C42 1.798(6)
S1 C44 1.764(6)
C43 C44 1.794(6)
